data_4335089
loop_
_publ_author_name
'Sayo Yokota'
'Keijiro Tsujimoto'
'Sadayoshi Hayashi'
'Fabrice Pointillart'
'Lahc\`ene Ouahab'
'Hideki Fujiwara'

_publ_contact_author_email hfuji@c.s.osakafu-u.ac.jp
_publ_contact_author_fax +81-72-254-9818
_publ_contact_author_name 'Prof. Hideki Fujiwara'
_publ_contact_author_phone +81-72-254-9818
_publ_section_title
;
 CuII and CuI Coordination Complexes Involving Two
 Tetrathiafulvalene-1,3-benzothiazole Hybrid Ligands and Their Radical
 Cation Salts
;
_journal_name_full 'Inorganic Chemistry'
_journal_page_first 6543
_journal_page_last 6550
_journal_paper_doi 10.1021/ic4005246
_journal_volume 52
_journal_year 2013
_chemical_formula_moiety 'C20 H10 Cu0.50 F6 N O2 S5 '
_chemical_formula_sum 'C20 H10 Cu0.5 F6 N O2 S5'
_chemical_formula_weight 602.37
_space_group_IT_number 14
_symmetry_cell_setting monoclinic
_symmetry_Int_Tables_number 14
_symmetry_space_group_name_Hall '-P 2yab'
_symmetry_space_group_name_H-M 'P 1 21/a 1'
_cell_angle_alpha 90.0000
_cell_angle_beta 102.817(8)
_cell_angle_gamma 90.0000
_cell_formula_units_Z 4
_cell_length_a 9.347(4)
_cell_length_b 18.490(8)
_cell_length_c 14.046(6)
_cell_measurement_reflns_used 4259
_cell_measurement_temperature 293.1
_cell_measurement_theta_max 30.6
_cell_measurement_theta_min 1.9
_cell_volume 2367.0(18)
_computing_cell_refinement CrystalClear
_computing_data_collection CrystalClear
_computing_data_reduction CrystalStructure
_computing_publication_material 'CrystalStructure 3.8'
_computing_structure_refinement CRYSTALS
_computing_structure_solution SIR92
_diffrn_detector_area_resol_mean 7.31
_diffrn_measured_fraction_theta_full 0.925
_diffrn_measured_fraction_theta_max 0.925
_diffrn_measurement_device_type 'Rigaku Mercury'
_diffrn_measurement_method \w
_diffrn_radiation_type 'Mo K\a'
_diffrn_radiation_wavelength 0.71070
_diffrn_reflns_av_R_equivalents 0.077
_diffrn_reflns_limit_h_max 9
_diffrn_reflns_limit_h_min -12
_diffrn_reflns_limit_k_max 25
_diffrn_reflns_limit_k_min -26
_diffrn_reflns_limit_l_max 17
_diffrn_reflns_limit_l_min -20
_diffrn_reflns_number 21307
_diffrn_reflns_theta_full 30.57
_diffrn_reflns_theta_max 30.57
_exptl_absorpt_coefficient_mu 0.993
_exptl_absorpt_correction_T_max 0.980
_exptl_absorpt_correction_T_min 0.819
_exptl_absorpt_correction_type numerical
_exptl_absorpt_process_details
;
    Higashi, T. (1999). Program for Absorption Correction.
    Rigaku Corporation, Tokyo, Japan.
;
_exptl_crystal_colour brown
_exptl_crystal_density_diffrn 1.690
_exptl_crystal_description platelet
_exptl_crystal_F_000 1206.00
_exptl_crystal_size_max 0.30
_exptl_crystal_size_mid 0.10
_exptl_crystal_size_min 0.02
_refine_diff_density_max 0.39
_refine_diff_density_min -0.36
_refine_ls_extinction_method none
_refine_ls_goodness_of_fit_ref 1.220
_refine_ls_hydrogen_treatment refall
_refine_ls_number_parameters 323
_refine_ls_number_reflns 1909
_refine_ls_R_factor_gt 0.0578
_refine_ls_shift/su_max 0.0000
_refine_ls_structure_factor_coef F
_refine_ls_weighting_details
;
    Chebychev polynomial with 3 parameters (Carruthers & Watkin, 1979)
    8.9325    -9.1020    5.5900
;
_refine_ls_weighting_scheme calc
_refine_ls_wR_factor_ref 0.0398
_reflns_number_gt 1865
_reflns_number_total 6727
_reflns_threshold_expression F^2^>2.0\s(F^2^)
_cod_data_source_file ic4005246_si_002_2.cif
_cod_data_source_block '__Cu(hfac)2(TTF-CH=CH-BTA)2'
_cod_original_cell_volume 2366.9(18)
_cod_original_formula_sum 'C20 H10 Cu0.50 F6 N O2 S5 '
_cod_database_code 4335089

loop_
_symmetry_equiv_pos_site_id
_symmetry_equiv_pos_as_xyz
1 +X,+Y,+Z
2 1/2-X,1/2+Y,-Z
3 -X,-Y,-Z
4 1/2+X,1/2-Y,+Z

loop_
_atom_site_label
_atom_site_type_symbol
_atom_site_fract_x
_atom_site_fract_y
_atom_site_fract_z
_atom_site_U_iso_or_equiv
_atom_site_adp_type
_atom_site_occupancy
_atom_site_symmetry_multiplicity
_atom_site_calc_flag
_atom_site_refinement_flags
Cu(1) Cu 0.5000 0.5000 1.0000 0.046 Uani 1.00 2 d R
S(1) S -0.0089(2) 0.66850(15) 0.62352(14) 0.1016(9) Uani 1.00 1 d .
S(2) S -0.0565(2) 0.67284(13) 0.41012(13) 0.0820(7) Uani 1.00 1 d .
S(3) S 0.2264(2) 0.54229(13) 0.63523(11) 0.0811(7) Uani 1.00 1 d .
S(4) S 0.1820(2) 0.54043(13) 0.42145(11) 0.0764(6) Uani 1.00 1 d .
S(5) S 0.6523(2) 0.32093(12) 0.77188(12) 0.0678(6) Uani 1.00 1 d .
F(1) F 0.2294(5) 0.3294(2) 1.2005(2) 0.0919(16) Uani 1.00 1 d .
F(2) F 0.4588(5) 0.3396(2) 1.2408(3) 0.1035(18) Uani 1.00 1 d .
F(3) F 0.3248(6) 0.4256(2) 1.2687(3) 0.125(2) Uani 1.00 1 d .
F(4) F 0.0379(4) 0.5066(3) 0.8222(3) 0.1161(19) Uani 1.00 1 d .
F(5) F 0.0635(5) 0.3937(3) 0.8116(4) 0.151(2) Uani 1.00 1 d .
F(6) F -0.0534(4) 0.4378(2) 0.9091(3) 0.0964(16) Uani 1.00 1 d .
O(1) O 0.4640(4) 0.4358(2) 1.1031(2) 0.0459(13) Uani 1.00 1 d .
O(2) O 0.3047(4) 0.4833(2) 0.9217(2) 0.0464(13) Uani 1.00 1 d .
N(1) N 0.5899(5) 0.4010(2) 0.9078(3) 0.0459(16) Uani 1.00 1 d .
C(1) C -0.1349(11) 0.7285(5) 0.5618(6) 0.123(4) Uani 1.00 1 d .
C(2) C -0.1573(10) 0.7308(5) 0.4670(6) 0.119(4) Uani 1.00 1 d .
C(3) C 0.0376(7) 0.6322(4) 0.5192(4) 0.062(2) Uani 1.00 1 d .
C(4) C 0.1333(7) 0.5799(4) 0.5239(4) 0.057(2) Uani 1.00 1 d .
C(5) C 0.3258(7) 0.4788(3) 0.5846(4) 0.055(2) Uani 1.00 1 d .
C(6) C 0.3035(7) 0.4795(4) 0.4874(4) 0.074(2) Uani 1.00 1 d .
C(7) C 0.4257(6) 0.4317(4) 0.6485(4) 0.057(2) Uani 1.00 1 d .
C(8) C 0.4521(6) 0.4340(3) 0.7465(4) 0.050(2) Uani 1.00 1 d .
C(9) C 0.5576(6) 0.3911(3) 0.8128(4) 0.046(2) Uani 1.00 1 d .
C(10) C 0.6979(6) 0.3523(3) 0.9529(4) 0.0423(19) Uani 1.00 1 d .
C(11) C 0.7451(6) 0.3037(3) 0.8912(4) 0.050(2) Uani 1.00 1 d .
C(12) C 0.7601(6) 0.3512(3) 1.0524(4) 0.050(2) Uani 1.00 1 d .
C(13) C 0.8573(8) 0.2544(4) 0.9249(5) 0.077(2) Uani 1.00 1 d .
C(14) C 0.8694(7) 0.3016(4) 1.0855(5) 0.059(2) Uani 1.00 1 d .
C(15) C 0.9168(8) 0.2553(4) 1.0240(5) 0.073(2) Uani 1.00 1 d .
C(16) C 0.3378(9) 0.3759(5) 1.2048(4) 0.065(2) Uani 1.00 1 d .
C(17) C 0.3419(8) 0.4109(3) 1.1065(4) 0.051(2) Uani 1.00 1 d .
C(18) C 0.2131(7) 0.4140(3) 1.0363(4) 0.055(2) Uani 1.00 1 d .
C(19) C 0.2076(6) 0.4495(3) 0.9487(4) 0.0442(19) Uani 1.00 1 d .
C(20) C 0.0616(7) 0.4457(5) 0.8715(5) 0.072(2) Uani 1.00 1 d .
H(1) H -0.1875 0.7595 0.5959 0.148 Uiso 1.00 1 c R
H(2) H -0.2265 0.7634 0.4300 0.144 Uiso 1.00 1 c R
H(3) H 0.3543 0.4465 0.4549 0.087 Uiso 1.00 1 c R
H(4) H 0.4769 0.3966 0.6195 0.069 Uiso 1.00 1 c R
H(5) H 0.3955 0.4671 0.7745 0.060 Uiso 1.00 1 c R
H(6) H 0.7282 0.3836 1.0960 0.059 Uiso 1.00 1 c R
H(7) H 0.8911 0.2220 0.8822 0.097 Uiso 1.00 1 c R
H(8) H 0.9129 0.2998 1.1533 0.070 Uiso 1.00 1 c R
H(9) H 0.9935 0.2224 1.0503 0.087 Uiso 1.00 1 c R
H(10) H 0.1271 0.3917 1.0481 0.066 Uiso 1.00 1 c R

loop_
_atom_site_aniso_label
_atom_site_aniso_U_11
_atom_site_aniso_U_22
_atom_site_aniso_U_33
_atom_site_aniso_U_12
_atom_site_aniso_U_13
_atom_site_aniso_U_23
Cu(1) 0.0370(6) 0.0593(8) 0.0410(5) -0.0043(6) 0.0064(4) 0.0088(6)
S(1) 0.122(2) 0.128(2) 0.0509(11) 0.0441(17) 0.0115(12) -0.0023(13)
S(2) 0.0855(14) 0.1030(18) 0.0521(10) 0.0138(13) 0.0034(10) 0.0189(12)
S(3) 0.0899(15) 0.1153(18) 0.0339(8) 0.0355(13) 0.0044(9) 0.0024(11)
S(4) 0.0764(13) 0.1166(18) 0.0337(8) 0.0113(13) 0.0068(8) 0.0063(10)
S(5) 0.0792(14) 0.0717(15) 0.0541(10) 0.0112(11) 0.0184(9) -0.0134(10)
F(1) 0.096(3) 0.112(4) 0.068(2) -0.036(3) 0.020(2) 0.024(2)
F(2) 0.092(3) 0.131(4) 0.077(2) -0.011(3) -0.004(2) 0.057(3)
F(3) 0.225(6) 0.105(4) 0.063(2) -0.049(4) 0.071(3) -0.022(2)
F(4) 0.067(3) 0.162(5) 0.100(3) -0.026(3) -0.022(2) 0.057(3)
F(5) 0.098(4) 0.208(7) 0.122(4) 0.008(4) -0.025(3) -0.110(4)
F(6) 0.052(2) 0.137(4) 0.096(3) -0.015(2) 0.007(2) 0.020(3)
O(1) 0.043(2) 0.055(3) 0.039(2) 0.002(2) 0.0098(19) 0.006(2)
O(2) 0.034(2) 0.063(3) 0.043(2) -0.001(2) 0.0104(18) 0.007(2)
N(1) 0.048(3) 0.049(3) 0.036(2) 0.004(2) 0.002(2) -0.002(2)
C(1) 0.137(8) 0.154(10) 0.081(6) 0.083(7) 0.028(5) 0.011(6)
C(2) 0.125(8) 0.153(10) 0.082(6) 0.077(7) 0.030(5) 0.032(6)
C(3) 0.067(5) 0.074(5) 0.042(3) 0.005(4) 0.007(3) 0.004(3)
C(4) 0.065(4) 0.065(5) 0.037(3) -0.000(4) 0.006(3) 0.004(3)
C(5) 0.053(4) 0.075(6) 0.036(3) -0.002(3) 0.008(2) 0.002(3)
C(6) 0.071(5) 0.112(7) 0.034(3) 0.012(4) 0.004(3) -0.005(3)
C(7) 0.050(4) 0.080(5) 0.042(3) 0.001(3) 0.014(3) -0.006(3)
C(8) 0.044(3) 0.060(4) 0.045(3) -0.002(3) 0.011(3) -0.007(3)
C(9) 0.039(3) 0.055(4) 0.046(3) -0.002(3) 0.013(2) -0.008(3)
C(10) 0.033(3) 0.044(4) 0.050(3) 0.000(3) 0.009(3) 0.003(3)
C(11) 0.045(4) 0.047(4) 0.060(3) -0.001(3) 0.018(3) -0.006(3)
C(12) 0.035(3) 0.060(4) 0.053(3) 0.002(3) 0.006(3) -0.002(3)
C(13) 0.086(5) 0.064(5) 0.092(5) 0.023(4) 0.041(4) 0.005(4)
C(14) 0.039(4) 0.070(5) 0.066(4) 0.001(3) 0.009(3) 0.009(4)
C(15) 0.064(5) 0.070(5) 0.083(5) 0.026(4) 0.014(4) 0.009(5)
C(16) 0.066(5) 0.084(6) 0.045(4) -0.018(5) 0.010(3) 0.006(4)
C(17) 0.072(5) 0.049(4) 0.036(3) -0.003(4) 0.021(3) -0.003(3)
C(18) 0.055(4) 0.067(5) 0.043(3) -0.015(3) 0.011(3) 0.004(3)
C(19) 0.043(3) 0.047(4) 0.044(3) -0.001(3) 0.010(3) -0.004(3)
C(20) 0.042(4) 0.108(7) 0.064(4) -0.014(4) 0.005(3) 0.018(5)

loop_
_atom_type_symbol
_atom_type_description
_atom_type_scat_dispersion_real
_atom_type_scat_dispersion_imag
_atom_type_scat_source
C C 0.003 0.002
;
International Tables for Crystallography
(1992, Vol. C, Tables 4.2.6.8 and 6.1.1.4)
;
H H 0.000 0.000
;
International Tables for Crystallography
(1992, Vol. C, Table 6.1.1.4)
;
F F 0.017 0.010
;
International Tables for Crystallography
(1992, Vol. C, Tables 4.2.6.8 and 6.1.1.4)
;
N N 0.006 0.003
;
International Tables for Crystallography
(1992, Vol. C, Tables 4.2.6.8 and 6.1.1.4)
;
O O 0.011 0.006
;
International Tables for Crystallography
(1992, Vol. C, Tables 4.2.6.8 and 6.1.1.4)
;
S S 0.125 0.123
;
International Tables for Crystallography
(1992, Vol. C, Tables 4.2.6.8 and 6.1.1.4)
;
Cu Cu 0.320 1.265
;
International Tables for Crystallography
(1992, Vol. C, Tables 4.2.6.8 and 6.1.1.4)
;

loop_
_geom_angle_atom_site_label_1
_geom_angle_atom_site_label_2
_geom_angle_atom_site_label_3
_geom_angle
_geom_angle_publ_flag
_geom_angle_site_symmetry_1
_geom_angle_site_symmetry_3
O(1) Cu(1) O(1) 0(440) yes . 3_667
O(1) Cu(1) O(2) 91.64(16) yes . .
O(1) Cu(1) O(2) 88.36(16) yes . 3_667
O(1) Cu(1) O(2) 88.36(16) yes 3_667 .
O(1) Cu(1) O(2) 91.64(16) yes 3_667 3_667
O(2) Cu(1) O(2) 180.0(2) yes . 3_667
C(1) S(1) C(3) 95.5(4) yes . .
C(2) S(2) C(3) 94.7(3) yes . .
C(4) S(3) C(5) 96.1(3) yes . .
C(4) S(4) C(6) 95.2(3) yes . .
C(9) S(5) C(11) 90.0(3) yes . .
Cu(1) O(1) C(17) 124.2(3) yes . .
Cu(1) O(2) C(19) 125.0(3) yes . .
C(9) N(1) C(10) 110.5(5) yes . .
S(1) C(1) C(2) 118.4(8) yes . .
S(2) C(2) C(1) 118.0(7) yes . .
S(1) C(3) S(2) 113.3(4) yes . .
S(1) C(3) C(4) 122.3(4) yes . .
S(2) C(3) C(4) 124.4(5) yes . .
S(3) C(4) S(4) 113.3(4) yes . .
S(3) C(4) C(3) 122.4(5) yes . .
S(4) C(4) C(3) 124.2(4) yes . .
S(3) C(5) C(6) 115.7(5) yes . .
S(3) C(5) C(7) 118.9(4) yes . .
C(6) C(5) C(7) 125.3(6) yes . .
S(4) C(6) C(5) 119.6(5) yes . .
C(5) C(7) C(8) 124.6(6) yes . .
C(7) C(8) C(9) 126.2(6) yes . .
S(5) C(9) N(1) 114.9(4) yes . .
S(5) C(9) C(8) 121.6(4) yes . .
N(1) C(9) C(8) 123.5(5) yes . .
N(1) C(10) C(11) 115.7(4) yes . .
N(1) C(10) C(12) 124.4(5) yes . .
C(11) C(10) C(12) 120.0(5) yes . .
S(5) C(11) C(10) 108.9(4) yes . .
S(5) C(11) C(13) 128.8(5) yes . .
C(10) C(11) C(13) 122.2(5) yes . .
C(10) C(12) C(14) 117.6(6) yes . .
C(11) C(13) C(15) 116.1(7) yes . .
C(12) C(14) C(15) 121.9(6) yes . .
C(13) C(15) C(14) 122.2(6) yes . .
F(1) C(16) F(2) 105.8(6) yes . .
F(1) C(16) F(3) 107.6(6) yes . .
F(1) C(16) C(17) 114.0(5) yes . .
F(2) C(16) F(3) 107.2(5) yes . .
F(2) C(16) C(17) 111.7(6) yes . .
F(3) C(16) C(17) 110.2(6) yes . .
O(1) C(17) C(16) 113.4(5) yes . .
O(1) C(17) C(18) 128.5(5) yes . .
C(16) C(17) C(18) 118.0(6) yes . .
C(17) C(18) C(19) 120.6(6) yes . .
O(2) C(19) C(18) 129.1(5) yes . .
O(2) C(19) C(20) 113.9(5) yes . .
C(18) C(19) C(20) 117.0(6) yes . .
F(4) C(20) F(5) 108.8(6) yes . .
F(4) C(20) F(6) 104.6(6) yes . .
F(4) C(20) C(19) 110.5(6) yes . .
F(5) C(20) F(6) 108.3(7) yes . .
F(5) C(20) C(19) 110.9(6) yes . .
F(6) C(20) C(19) 113.5(6) yes . .
S(1) C(1) H(1) 120.8 no . .
C(2) C(1) H(1) 120.8 no . .
S(2) C(2) H(2) 121.0 no . .
C(1) C(2) H(2) 121.0 no . .
S(4) C(6) H(3) 120.2 no . .
C(5) C(6) H(3) 120.2 no . .
C(5) C(7) H(4) 117.7 no . .
C(8) C(7) H(4) 117.7 no . .
C(7) C(8) H(5) 116.9 no . .
C(9) C(8) H(5) 116.9 no . .
C(10) C(12) H(6) 121.2 no . .
C(14) C(12) H(6) 121.3 no . .
C(11) C(13) H(7) 122.0 no . .
C(15) C(13) H(7) 121.9 no . .
C(12) C(14) H(8) 119.0 no . .
C(15) C(14) H(8) 119.1 no . .
C(13) C(15) H(9) 118.9 no . .
C(14) C(15) H(9) 118.8 no . .
C(17) C(18) H(10) 119.7 no . .
C(19) C(18) H(10) 119.7 no . .

loop_
_geom_bond_atom_site_label_1
_geom_bond_atom_site_label_2
_geom_bond_distance
_geom_bond_publ_flag
_geom_bond_site_symmetry_2
Cu(1) O(1) 1.959(4) yes .
Cu(1) O(1) 1.959(4) yes 3_667
Cu(1) O(2) 1.935(3) yes .
Cu(1) O(2) 1.935(3) yes 3_667
S(1) C(1) 1.707(9) yes .
S(1) C(3) 1.753(7) yes .
S(2) C(2) 1.735(10) yes .
S(2) C(3) 1.757(6) yes .
S(3) C(4) 1.756(5) yes .
S(3) C(5) 1.744(7) yes .
S(4) C(4) 1.761(6) yes .
S(4) C(6) 1.717(7) yes .
S(5) C(9) 1.738(6) yes .
S(5) C(11) 1.737(5) yes .
F(1) C(16) 1.319(10) yes .
F(2) C(16) 1.316(9) yes .
F(3) C(16) 1.309(9) yes .
F(4) C(20) 1.314(11) yes .
F(5) C(20) 1.281(11) yes .
F(6) C(20) 1.307(9) yes .
O(1) C(17) 1.241(8) yes .
O(2) C(19) 1.229(7) yes .
N(1) C(9) 1.314(7) yes .
N(1) C(10) 1.396(7) yes .
C(1) C(2) 1.303(12) yes .
C(3) C(4) 1.308(10) yes .
C(5) C(6) 1.334(8) yes .
C(5) C(7) 1.436(8) yes .
C(7) C(8) 1.344(8) yes .
C(8) C(9) 1.436(8) yes .
C(10) C(11) 1.387(9) yes .
C(10) C(12) 1.390(8) yes .
C(11) C(13) 1.390(9) yes .
C(12) C(14) 1.374(9) yes .
C(13) C(15) 1.380(10) yes .
C(14) C(15) 1.359(11) yes .
C(16) C(17) 1.533(9) yes .
C(17) C(18) 1.378(8) yes .
C(18) C(19) 1.385(8) yes .
C(19) C(20) 1.545(8) yes .
C(1) H(1) 0.950 no .
C(2) H(2) 0.950 no .
C(6) H(3) 0.950 no .
C(7) H(4) 0.950 no .
C(8) H(5) 0.950 no .
C(12) H(6) 0.950 no .
C(13) H(7) 0.950 no .
C(14) H(8) 0.950 no .
C(15) H(9) 0.950 no .
C(18) H(10) 0.950 no .

loop_
_geom_contact_atom_site_label_1
_geom_contact_atom_site_label_2
_geom_contact_distance
_geom_contact_site_symmetry_2
Cu(1) N(1) 2.493(5) .
Cu(1) N(1) 2.493(5) 3_667
Cu(1) C(9) 3.448(6) .
Cu(1) C(9) 3.448(6) 3_667
Cu(1) C(10) 3.444(6) .
Cu(1) C(10) 3.444(6) 3_667
S(1) F(1) 3.553(5) 3_567
S(2) F(5) 3.335(6) 3_566
S(3) F(4) 3.534(5) .
S(4) F(3) 3.488(5) 1_554
F(1) S(1) 3.553(5) 3_567
F(1) C(14) 3.433(7) 1_455
F(1) C(14) 3.336(8) 4_455
F(2) C(1) 3.548(10) 2_547
F(2) C(14) 3.387(8) 4_455
F(2) C(15) 3.460(9) 4_455
F(3) S(4) 3.488(5) 1_556
F(3) F(4) 3.574(7) 3_567
F(3) C(6) 3.278(7) 1_556
F(3) C(7) 3.542(8) 3_667
F(3) C(8) 3.366(8) 3_667
F(4) S(3) 3.534(5) .
F(4) F(3) 3.574(7) 3_567
F(4) C(12) 3.479(8) 3_667
F(5) S(2) 3.335(6) 3_566
F(6) F(6) 3.416(6) 3_567
F(6) N(1) 3.399(6) 1_455
F(6) C(10) 2.986(7) 1_455
F(6) C(11) 3.091(8) 1_455
F(6) C(12) 3.348(8) 1_455
F(6) C(13) 3.511(9) 1_455
F(6) C(18) 3.291(8) 3_567
F(6) C(19) 3.418(8) 3_567
O(1) N(1) 3.279(6) .
O(1) N(1) 3.059(6) 3_667
O(1) C(8) 3.185(7) 3_667
O(1) C(9) 3.434(7) 3_667
O(1) C(12) 3.389(7) .
O(2) N(1) 3.112(6) .
O(2) N(1) 3.199(6) 3_667
O(2) C(8) 3.207(7) .
O(2) C(9) 3.527(7) .
O(2) C(10) 3.516(7) 3_667
O(2) C(12) 3.156(8) 3_667
N(1) Cu(1) 2.493(5) .
N(1) F(6) 3.399(6) 1_655
N(1) O(1) 3.279(6) .
N(1) O(1) 3.059(6) 3_667
N(1) O(2) 3.112(6) .
N(1) O(2) 3.199(6) 3_667
N(1) C(17) 3.549(8) 3_667
C(1) F(2) 3.548(10) 2_557
C(6) F(3) 3.278(7) 1_554
C(7) F(3) 3.542(8) 3_667
C(8) F(3) 3.366(8) 3_667
C(8) O(1) 3.185(7) 3_667
C(8) O(2) 3.207(7) .
C(9) Cu(1) 3.448(6) .
C(9) O(1) 3.434(7) 3_667
C(9) O(2) 3.527(7) .
C(10) Cu(1) 3.444(6) .
C(10) F(6) 2.986(7) 1_655
C(10) O(2) 3.516(7) 3_667
C(11) F(6) 3.091(8) 1_655
C(12) F(4) 3.479(8) 3_667
C(12) F(6) 3.348(8) 1_655
C(12) O(1) 3.389(7) .
C(12) O(2) 3.156(8) 3_667
C(13) F(6) 3.511(9) 1_655
C(14) F(1) 3.433(7) 1_655
C(14) F(1) 3.336(8) 4_555
C(14) F(2) 3.387(8) 4_555
C(15) F(2) 3.460(9) 4_555
C(15) C(17) 3.411(10) 4_555
C(17) N(1) 3.549(8) 3_667
C(17) C(15) 3.411(10) 4_455
C(18) F(6) 3.291(8) 3_567
C(19) F(6) 3.418(8) 3_567
Cu(1) H(5) 3.159 .
Cu(1) H(5) 3.159 3_667
Cu(1) H(6) 3.118 .
Cu(1) H(6) 3.118 3_667
S(1) H(1) 3.387 4_565
S(1) H(8) 3.119 3_667
S(2) H(2) 3.255 4_565
S(4) H(4) 3.559 3_666
S(5) H(2) 3.244 2_546
S(5) H(7) 3.266 4_455
F(1) H(1) 3.396 3_567
F(1) H(8) 2.936 1_455
F(1) H(8) 3.097 4_455
F(1) H(9) 3.342 1_455
F(2) H(1) 3.138 2_547
F(2) H(8) 2.847 4_455
F(2) H(9) 2.995 4_455
F(3) H(3) 2.598 1_556
F(3) H(5) 3.441 3_667
F(4) H(6) 3.018 3_667
F(4) H(10) 3.237 3_567
F(5) H(5) 3.530 .
F(6) H(10) 3.309 3_567
O(1) H(5) 2.627 3_667
O(1) H(6) 2.673 .
O(1) H(9) 3.045 4_455
O(2) H(5) 2.421 .
O(2) H(6) 2.485 3_667
N(1) H(7) 2.908 4_455
N(1) H(9) 3.289 4_455
C(3) H(1) 3.248 4_565
C(3) H(2) 3.374 4_565
C(4) H(1) 3.449 4_565
C(4) H(2) 3.551 4_565
C(5) H(3) 3.448 3_666
C(6) H(3) 3.407 3_666
C(7) H(3) 3.568 3_666
C(8) H(7) 3.572 4_455
C(9) H(7) 2.901 4_455
C(10) H(7) 3.135 4_455
C(10) H(9) 2.930 4_455
C(11) H(7) 3.317 4_455
C(12) H(9) 2.834 4_455
C(12) H(10) 3.525 1_655
C(14) H(9) 3.466 4_455
C(14) H(10) 3.068 1_655
C(15) H(10) 3.170 1_655
C(16) H(8) 3.433 4_455
C(16) H(9) 3.396 4_455
C(17) H(5) 3.476 3_667
C(17) H(9) 3.034 4_455
C(19) H(5) 3.329 .
C(19) H(6) 3.231 3_667
H(1) S(1) 3.387 4_465
H(1) F(1) 3.396 3_567
H(1) F(2) 3.138 2_557
H(1) C(3) 3.248 4_465
H(1) C(4) 3.449 4_465
H(2) S(2) 3.255 4_465
H(2) S(5) 3.244 2_556
H(2) C(3) 3.374 4_465
H(2) C(4) 3.551 4_465
H(2) H(4) 3.565 2_556
H(3) F(3) 2.598 1_554
H(3) C(5) 3.448 3_666
H(3) C(6) 3.407 3_666
H(3) C(7) 3.568 3_666
H(3) H(3) 3.377 3_666
H(3) H(4) 3.568 3_666
H(4) S(4) 3.559 3_666
H(4) H(2) 3.565 2_546
H(4) H(3) 3.568 3_666
H(5) Cu(1) 3.159 .
H(5) F(3) 3.441 3_667
H(5) F(5) 3.530 .
H(5) O(1) 2.627 3_667
H(5) O(2) 2.421 .
H(5) C(17) 3.476 3_667
H(5) C(19) 3.329 .
H(6) Cu(1) 3.118 .
H(6) F(4) 3.018 3_667
H(6) O(1) 2.673 .
H(6) O(2) 2.485 3_667
H(6) C(19) 3.231 3_667
H(6) H(9) 2.905 4_455
H(7) S(5) 3.266 4_555
H(7) N(1) 2.908 4_555
H(7) C(8) 3.572 4_555
H(7) C(9) 2.901 4_555
H(7) C(10) 3.135 4_555
H(7) C(11) 3.317 4_555
H(8) S(1) 3.119 3_667
H(8) F(1) 2.936 1_655
H(8) F(1) 3.097 4_555
H(8) F(2) 2.847 4_555
H(8) C(16) 3.433 4_555
H(8) H(10) 3.224 1_655
H(9) F(1) 3.342 1_655
H(9) F(2) 2.995 4_555
H(9) O(1) 3.045 4_555
H(9) N(1) 3.289 4_555
H(9) C(10) 2.930 4_555
H(9) C(12) 2.834 4_555
H(9) C(14) 3.466 4_555
H(9) C(16) 3.396 4_555
H(9) C(17) 3.034 4_555
H(9) H(6) 2.905 4_555
H(9) H(10) 3.374 1_655
H(10) F(4) 3.237 3_567
H(10) F(6) 3.309 3_567
H(10) C(12) 3.525 1_455
H(10) C(14) 3.068 1_455
H(10) C(15) 3.170 1_455
H(10) H(8) 3.224 1_455
H(10) H(9) 3.374 1_455

loop_
_geom_torsion_atom_site_label_1
_geom_torsion_atom_site_label_2
_geom_torsion_atom_site_label_3
_geom_torsion_atom_site_label_4
_geom_torsion
_geom_torsion_site_symmetry_1
_geom_torsion_site_symmetry_3
_geom_torsion_site_symmetry_4
O(1) Cu(1) O(2) C(19) 7.2 . . .
O(2) Cu(1) O(1) C(17) -10.4 . . .
O(1) Cu(1) O(2) C(19) 172.8 . 3_667 3_667
O(2) Cu(1) O(1) C(17) 169.6 3_667 . .
O(1) Cu(1) O(2) C(19) -172.8 3_667 . .
O(2) Cu(1) O(1) C(17) -169.6 . 3_667 3_667
O(1) Cu(1) O(2) C(19) -7.2 3_667 3_667 3_667
O(2) Cu(1) O(1) C(17) 10.4 3_667 3_667 3_667
C(1) S(1) C(3) S(2) 1.3(5) . . .
C(1) S(1) C(3) C(4) -178.8(7) . . .
C(3) S(1) C(1) C(2) -0.6(9) . . .
C(2) S(2) C(3) S(1) -1.4(5) . . .
C(2) S(2) C(3) C(4) 178.6(7) . . .
C(3) S(2) C(2) C(1) 1.1(9) . . .
C(4) S(3) C(5) C(6) 0.8(6) . . .
C(4) S(3) C(5) C(7) 179.4(5) . . .
C(5) S(3) C(4) S(4) -1.0(4) . . .
C(5) S(3) C(4) C(3) 179.0(6) . . .
C(4) S(4) C(6) C(5) -0.3(5) . . .
C(6) S(4) C(4) S(3) 0.9(4) . . .
C(6) S(4) C(4) C(3) -179.1(7) . . .
C(9) S(5) C(11) C(10) -0.1(3) . . .
C(9) S(5) C(11) C(13) -175.4(7) . . .
C(11) S(5) C(9) N(1) -0.8(5) . . .
C(11) S(5) C(9) C(8) 179.5(5) . . .
Cu(1) O(1) C(17) C(16) -167.6 . . .
Cu(1) O(1) C(17) C(18) 9.3 . . .
Cu(1) O(2) C(19) C(18) -2.5 . . .
Cu(1) O(2) C(19) C(20) 179.1 . . .
C(9) N(1) C(10) C(11) -1.6(7) . . .
C(9) N(1) C(10) C(12) 177.0(6) . . .
C(10) N(1) C(9) S(5) 1.5(6) . . .
C(10) N(1) C(9) C(8) -178.8(5) . . .
S(1) C(1) C(2) S(2) -0.3(9) . . .
S(1) C(3) C(4) S(3) -1.0(10) . . .
S(1) C(3) C(4) S(4) 178.9(4) . . .
S(2) C(3) C(4) S(3) 178.9(4) . . .
S(2) C(3) C(4) S(4) -1.1(10) . . .
S(3) C(5) C(6) S(4) -0.3(7) . . .
S(3) C(5) C(7) C(8) -1.8(9) . . .
C(6) C(5) C(7) C(8) 176.7(7) . . .
C(7) C(5) C(6) S(4) -178.9(5) . . .
C(5) C(7) C(8) C(9) -175.8(6) . . .
C(7) C(8) C(9) S(5) -8.0(9) . . .
C(7) C(8) C(9) N(1) 172.4(6) . . .
N(1) C(10) C(11) S(5) 1.0(7) . . .
N(1) C(10) C(11) C(13) 176.7(6) . . .
N(1) C(10) C(12) C(14) -177.6(6) . . .
C(11) C(10) C(12) C(14) 0.9(9) . . .
C(12) C(10) C(11) S(5) -177.7(5) . . .
C(12) C(10) C(11) C(13) -2.0(10) . . .
S(5) C(11) C(13) C(15) 176.4(5) . . .
C(10) C(11) C(13) C(15) 1.7(11) . . .
C(10) C(12) C(14) C(15) 0.4(9) . . .
C(11) C(13) C(15) C(14) -0.3(9) . . .
C(12) C(14) C(15) C(13) -0.7(12) . . .
F(1) C(16) C(17) O(1) -158.7(6) . . .
F(1) C(16) C(17) C(18) 24.1(10) . . .
F(2) C(16) C(17) O(1) -38.8(8) . . .
F(2) C(16) C(17) C(18) 143.9(6) . . .
F(3) C(16) C(17) O(1) 80.3(8) . . .
F(3) C(16) C(17) C(18) -97.0(7) . . .
O(1) C(17) C(18) C(19) -1.4(11) . . .
C(16) C(17) C(18) C(19) 175.4(6) . . .
C(17) C(18) C(19) O(2) -2.5(11) . . .
C(17) C(18) C(19) C(20) 175.8(6) . . .
O(2) C(19) C(20) F(4) -36.4(8) . . .
O(2) C(19) C(20) F(5) 84.3(8) . . .
O(2) C(19) C(20) F(6) -153.4(6) . . .
C(18) C(19) C(20) F(4) 145.0(6) . . .
C(18) C(19) C(20) F(5) -94.3(8) . . .
C(18) C(19) C(20) F(6) 27.9(10) . . .
